data_4325041
loop_
_publ_author_name
'Dmytro S. Nesterov'
'Volodymyr N. Kokozay'
'Julia Jezierska'
'Oleksiy V. Pavlyuk'
'Roman Bo\<ca'
'Armando J. L. Pombeiro'

_publ_section_title
;
 Heterometallic Cu/Co and Cu/Co/Zn Complexes Bearing Rare Asymmetric
 Tetranuclear Cores: Synthesis, Structures, and Magnetic and Catalytic
 Properties Toward the Peroxidative Oxidation of Cycloalkanes
;
_journal_name_full 'Inorganic Chemistry'
_journal_page_first 4401
_journal_page_last 4411
_journal_paper_doi 10.1021/ic102543m
_journal_volume 50
_journal_year 2011
_chemical_formula_moiety 'C15.74 H36.48 Cl3 Co Cu N3 O7 Zn2, H0.52 O0.26'
_chemical_formula_sum 'C15.74 H37 Cl3 Co Cu N3 O7.26 Zn2'
_chemical_formula_weight 744.07
_chemical_name_systematic
;
 ?
;
_space_group_IT_number 14
_symmetry_cell_setting monoclinic
_symmetry_space_group_name_Hall '-P 2ybc'
_symmetry_space_group_name_H-M 'P 1 21/c 1'
_atom_sites_solution_hydrogens geom
_atom_sites_solution_primary direct
_atom_sites_solution_secondary difmap
_audit_creation_method SHELXL-97
_cell_angle_alpha 90.00
_cell_angle_beta 95.34(4)
_cell_angle_gamma 90.00
_cell_formula_units_Z 4
_cell_length_a 16.588(6)
_cell_length_b 8.499(3)
_cell_length_c 18.705(6)
_cell_measurement_reflns_used 10723
_cell_measurement_temperature 100(2)
_cell_measurement_theta_max 76
_cell_measurement_theta_min 4
_cell_volume 2625.6(16)
_computing_cell_refinement 'CrysAlis RED (Oxford Diffraction Ltd.)'
_computing_data_collection 'CrysAlis CCD (Oxford Diffraction Ltd.)'
_computing_data_reduction 'CrysAlis RED (Oxford Diffraction Ltd.)'
_computing_structure_refinement 'SHELXL-97 (Sheldrick, 1997)'
_computing_structure_solution 'SHELXS-97 (Sheldrick, 1990)'
_diffrn_ambient_temperature 100(2)
_diffrn_measured_fraction_theta_full 0.978
_diffrn_measured_fraction_theta_max 0.929
_diffrn_measurement_device_type 'Xcalibur PX \k-geometry diffractometer CCD detector'
_diffrn_measurement_method '\w and \f'
_diffrn_radiation_monochromator graphite
_diffrn_radiation_source 'fine-focus sealed tube'
_diffrn_radiation_type CuK\a
_diffrn_radiation_wavelength 1.54180
_diffrn_reflns_av_R_equivalents 0.0701
_diffrn_reflns_av_sigmaI/netI 0.1102
_diffrn_reflns_limit_h_max 19
_diffrn_reflns_limit_h_min -19
_diffrn_reflns_limit_k_max 10
_diffrn_reflns_limit_k_min -5
_diffrn_reflns_limit_l_max 22
_diffrn_reflns_limit_l_min -21
_diffrn_reflns_number 24368
_diffrn_reflns_theta_full 67.50
_diffrn_reflns_theta_max 76.57
_diffrn_reflns_theta_min 4.75
_exptl_absorpt_coefficient_mu 11.020
_exptl_absorpt_correction_T_max 0.862
_exptl_absorpt_correction_T_min 0.461
_exptl_absorpt_correction_type analytical
_exptl_absorpt_process_details
;
CrysAlis RED, Oxford Diffraction Ltd.,
;
_exptl_crystal_colour blue
_exptl_crystal_density_diffrn 1.882
_exptl_crystal_description plate
_exptl_crystal_F_000 1510
_exptl_crystal_size_max 0.12
_exptl_crystal_size_mid 0.03
_exptl_crystal_size_min 0.01
_refine_diff_density_max 0.96
_refine_diff_density_min -0.75
_refine_diff_density_rms 0.112
_refine_ls_extinction_method none
_refine_ls_goodness_of_fit_ref 1.007
_refine_ls_hydrogen_treatment constr
_refine_ls_matrix_type full
_refine_ls_number_parameters 295
_refine_ls_number_reflns 5124
_refine_ls_number_restraints 17
_refine_ls_restrained_S_all 1.007
_refine_ls_R_factor_all 0.0869
_refine_ls_R_factor_gt 0.0417
_refine_ls_shift/su_max 0.000
_refine_ls_shift/su_mean 0.000
_refine_ls_structure_factor_coef Fsqd
_refine_ls_weighting_details 'calc w=1/[\s^2^(Fo^2^)+(0.011P)^2^] where P=(Fo^2^+2Fc^2^)/3'
_refine_ls_weighting_scheme calc
_refine_ls_wR_factor_gt 0.0580
_refine_ls_wR_factor_ref 0.0628
_reflns_number_gt 2843
_reflns_number_total 5124
_reflns_threshold_expression >2sigma(I)
_cod_data_source_file ic102543m_si_002_2.cif
_cod_data_source_block ch82x
_cod_original_sg_symbol_Hall -P2ybc
_cod_database_code 4325041

loop_
_symmetry_equiv_pos_as_xyz
'x, y, z'
'-x, y+1/2, -z+1/2'
'-x, -y, -z'
'x, -y-1/2, z-1/2'

loop_
_atom_site_label
_atom_site_type_symbol
_atom_site_fract_x
_atom_site_fract_y
_atom_site_fract_z
_atom_site_U_iso_or_equiv
_atom_site_adp_type
_atom_site_occupancy
_atom_site_symmetry_multiplicity
_atom_site_calc_flag
_atom_site_refinement_flags
_atom_site_disorder_assembly
_atom_site_disorder_group
Cu Cu 0.22497(4) 0.61900(8) 0.22534(3) 0.02216(17) Uani 1 1 d . . .
Co Co 0.32177(5) 0.82801(9) 0.34208(4) 0.01857(19) Uani 1 1 d . . .
Zn1 Zn 0.18812(4) 0.61077(8) 0.38295(3) 0.02477(17) Uani 1 1 d . A .
Zn2 Zn 0.33440(4) 0.89836(8) 0.16800(3) 0.02124(16) Uani 1 1 d . . .
Cl1 Cl 0.29369(8) 1.12616(14) 0.10596(6) 0.0305(3) Uani 1 1 d . A .
Cl2 Cl 0.45066(7) 0.80985(14) 0.12876(6) 0.0253(3) Uani 1 1 d . A .
Cl3 Cl 0.06397(8) 0.69407(17) 0.40783(8) 0.0436(4) Uani 1 1 d . . .
O3 O 0.33045(18) 0.6672(3) 0.27404(16) 0.0231(8) Uani 1 1 d . A .
O5 O 0.29694(18) 0.6909(4) 0.41672(15) 0.0223(8) Uani 1 1 d . A .
N2 N 0.4382(2) 0.7830(4) 0.37280(19) 0.0195(9) Uani 1 1 d . A .
C6 C 0.4025(3) 0.5799(5) 0.2819(2) 0.0218(12) Uani 1 1 d . . .
H6A H 0.4158 0.5396 0.2348 0.026 Uiso 1 1 calc R A .
H6B H 0.3969 0.4893 0.3144 0.026 Uiso 1 1 calc R . .
C7 C 0.4673(3) 0.6890(5) 0.3130(2) 0.0216(11) Uani 1 1 d . A .
H7A H 0.5155 0.6273 0.3312 0.026 Uiso 1 1 calc R . .
H7B H 0.4833 0.7607 0.2751 0.026 Uiso 1 1 calc R . .
C8 C 0.3638(3) 0.5963(6) 0.4437(2) 0.0242(11) Uani 1 1 d . . .
H8A H 0.3665 0.5003 0.4141 0.029 Uiso 1 1 calc R A .
H8B H 0.3572 0.5640 0.4937 0.029 Uiso 1 1 calc R . .
C9 C 0.4396(3) 0.6903(6) 0.4415(2) 0.0243(12) Uani 1 1 d . A .
H9A H 0.4869 0.6187 0.4453 0.029 Uiso 1 1 calc R . .
H9B H 0.4454 0.7633 0.4829 0.029 Uiso 1 1 calc R . .
C10 C 0.4956(3) 0.9163(5) 0.3845(2) 0.0271(12) Uani 1 1 d . . .
H10A H 0.4849 0.9727 0.4284 0.041 Uiso 1 1 calc R A .
H10B H 0.4887 0.9882 0.3435 0.041 Uiso 1 1 calc R . .
H10C H 0.5512 0.8761 0.3896 0.041 Uiso 1 1 calc R . .
O4 O 0.21002(19) 0.8120(3) 0.31194(16) 0.0202(7) Uani 1 1 d . A .
O6 O 0.34612(18) 0.9718(3) 0.26850(16) 0.0204(8) Uani 1 1 d . A .
N3 N 0.2956(2) 1.0189(4) 0.3984(2) 0.0229(10) Uani 1 1 d . A .
C11 C 0.1709(3) 0.9599(5) 0.3175(3) 0.0256(12) Uani 1 1 d . . .
H11A H 0.1116 0.9455 0.3167 0.031 Uiso 1 1 calc R A .
H11B H 0.1821 1.0291 0.2770 0.031 Uiso 1 1 calc R . .
C12 C 0.2043(3) 1.0311(5) 0.3877(3) 0.0261(12) Uani 1 1 d . A .
H12A H 0.1807 0.9766 0.4276 0.031 Uiso 1 1 calc R . .
H12B H 0.1883 1.1432 0.3889 0.031 Uiso 1 1 calc R . .
C13 C 0.3319(3) 1.1347(5) 0.2838(2) 0.0257(12) Uani 1 1 d . . .
H13A H 0.2784 1.1674 0.2607 0.031 Uiso 1 1 calc R A .
H13B H 0.3739 1.2009 0.2645 0.031 Uiso 1 1 calc R . .
C14 C 0.3343(3) 1.1551(5) 0.3632(2) 0.0250(12) Uani 1 1 d . A .
H14A H 0.3058 1.2534 0.3739 0.030 Uiso 1 1 calc R . .
H14B H 0.3914 1.1651 0.3836 0.030 Uiso 1 1 calc R . .
C15 C 0.3204(3) 1.0229(6) 0.4762(2) 0.0290(13) Uani 1 1 d . . .
H15A H 0.3796 1.0209 0.4842 0.044 Uiso 1 1 calc R A .
H15B H 0.2981 0.9312 0.4993 0.044 Uiso 1 1 calc R . .
H15C H 0.3000 1.1193 0.4969 0.044 Uiso 1 1 calc R . .
O7 O 0.1886(4) 0.4243(7) 0.4612(3) 0.0213(17) Uiso 0.741(5) 1 d P A 1
H70 H 0.2217 0.4072 0.4971 0.032 Uiso 0.741(5) 1 d PR A 1
C16 C 0.1160(4) 0.3573(9) 0.4858(4) 0.045(2) Uiso 0.741(5) 1 d P A 1
H16A H 0.1281 0.2523 0.5056 0.068 Uiso 0.741(5) 1 calc PR A 1
H16B H 0.0742 0.3494 0.4454 0.068 Uiso 0.741(5) 1 calc PR A 1
H16C H 0.0967 0.4249 0.5231 0.068 Uiso 0.741(5) 1 calc PR A 1
O1W O 0.2087(10) 0.412(2) 0.4553(9) 0.021(5) Uiso 0.259(5) 1 d P A 2
H1W1 H 0.1583 0.4234 0.4540 0.031 Uiso 0.259(5) 1 d PR A 2
H2W1 H 0.2275 0.4297 0.4978 0.031 Uiso 0.259(5) 1 d PR A 2
O2W O 0.0433(8) 0.3400(15) 0.4679(7) 0.036(4) Uiso 0.259(5) 1 d P A 2
H1W2 H 0.0428 0.3164 0.5116 0.054 Uiso 0.259(5) 1 d PR A 2
H2W2 H 0.0355 0.4378 0.4665 0.054 Uiso 0.259(5) 1 d PR A 2
O1 O 0.19026(18) 0.4749(3) 0.29715(16) 0.0239(8) Uani 0.741(5) 1 d PD A 3
O2 O 0.2496(2) 0.7434(4) 0.14551(17) 0.0322(9) Uani 0.741(5) 1 d PD A 3
N1 N 0.1216(2) 0.5690(4) 0.1677(2) 0.0246(10) Uani 0.741(5) 1 d PD A 3
C1 C 0.1189(7) 0.3947(17) 0.2693(7) 0.0286(15) Uiso 0.741(5) 1 d PD A 3
H1A H 0.0712 0.4413 0.2895 0.034 Uiso 0.741(5) 1 calc PR A 3
H1B H 0.1224 0.2826 0.2836 0.034 Uiso 0.741(5) 1 calc PR A 3
C2 C 0.1084(4) 0.4066(8) 0.1885(3) 0.0296(18) Uiso 0.741(5) 1 d PD A 3
H2A H 0.1477 0.3369 0.1674 0.035 Uiso 0.741(5) 1 calc PR A 3
H2B H 0.0531 0.3729 0.1703 0.035 Uiso 0.741(5) 1 calc PR A 3
C3 C 0.1877(4) 0.7448(9) 0.0884(4) 0.028(2) Uiso 0.741(5) 1 d PD A 3
H3A H 0.2116 0.7505 0.0419 0.033 Uiso 0.741(5) 1 calc PR A 3
H3B H 0.1524 0.8378 0.0924 0.033 Uiso 0.741(5) 1 calc PR A 3
C4 C 0.1383(4) 0.5945(8) 0.0920(3) 0.0252(17) Uiso 0.741(5) 1 d PD A 3
H4A H 0.0867 0.6043 0.0611 0.030 Uiso 0.741(5) 1 calc PR A 3
H4B H 0.1688 0.5041 0.0748 0.030 Uiso 0.741(5) 1 calc PR A 3
C5 C 0.0541(4) 0.6737(8) 0.1851(4) 0.0305(19) Uiso 0.741(5) 1 d PD A 3
H5A H 0.0490 0.6700 0.2369 0.046 Uiso 0.741(5) 1 calc PR A 3
H5B H 0.0034 0.6380 0.1591 0.046 Uiso 0.741(5) 1 calc PR A 3
H5C H 0.0654 0.7818 0.1710 0.046 Uiso 0.741(5) 1 calc PR A 3
O1' O 0.19026(18) 0.4749(3) 0.29715(16) 0.0239(8) Uani 0.259(5) 1 d PD A 4
O2' O 0.2496(2) 0.7434(4) 0.14551(17) 0.0322(9) Uani 0.259(5) 1 d PD A 4
N1' N 0.1216(2) 0.5690(4) 0.1677(2) 0.0246(10) Uani 0.259(5) 1 d PD A 4
C1' C 0.116(2) 0.400(5) 0.273(2) 0.0286(15) Uiso 0.259(5) 1 d PD A 4
H1'A H 0.0840 0.3825 0.3145 0.034 Uiso 0.259(5) 1 calc PR A 4
H1'B H 0.1275 0.2965 0.2521 0.034 Uiso 0.259(5) 1 calc PR A 4
C2' C 0.0694(9) 0.500(2) 0.2183(8) 0.030(5) Uiso 0.259(5) 1 d PD A 4
H2'A H 0.0270 0.4355 0.1916 0.036 Uiso 0.259(5) 1 calc PR A 4
H2'B H 0.0421 0.5856 0.2429 0.036 Uiso 0.259(5) 1 calc PR A 4
C3' C 0.1749(9) 0.785(3) 0.1035(11) 0.029(7) Uiso 0.259(5) 1 d PD A 4
H3'A H 0.1778 0.7477 0.0536 0.035 Uiso 0.259(5) 1 calc PR A 4
H3'B H 0.1698 0.9006 0.1022 0.035 Uiso 0.259(5) 1 calc PR A 4
C4' C 0.1001(10) 0.7158(18) 0.1318(10) 0.037(6) Uiso 0.259(5) 1 d PD A 4
H4'A H 0.0782 0.7901 0.1659 0.045 Uiso 0.259(5) 1 calc PR A 4
H4'B H 0.0579 0.6973 0.0917 0.045 Uiso 0.259(5) 1 calc PR A 4
C5' C 0.1327(12) 0.441(2) 0.1127(9) 0.038(6) Uiso 0.259(5) 1 d PD A 4
H5'A H 0.0804 0.4174 0.0862 0.058 Uiso 0.259(5) 1 calc PR A 4
H5'B H 0.1541 0.3461 0.1373 0.058 Uiso 0.259(5) 1 calc PR A 4
H5'C H 0.1707 0.4774 0.0792 0.058 Uiso 0.259(5) 1 calc PR A 4

loop_
_atom_site_aniso_label
_atom_site_aniso_U_11
_atom_site_aniso_U_22
_atom_site_aniso_U_33
_atom_site_aniso_U_23
_atom_site_aniso_U_13
_atom_site_aniso_U_12
Cu 0.0269(4) 0.0168(4) 0.0225(4) 0.0005(4) 0.0004(3) -0.0025(4)
Co 0.0249(4) 0.0133(4) 0.0176(4) -0.0019(4) 0.0024(4) -0.0013(4)
Zn1 0.0278(4) 0.0220(4) 0.0245(4) 0.0016(3) 0.0023(3) -0.0045(4)
Zn2 0.0284(4) 0.0159(3) 0.0195(3) -0.0001(3) 0.0024(3) -0.0017(3)
Cl1 0.0469(8) 0.0197(7) 0.0243(7) 0.0039(6) -0.0003(6) 0.0058(6)
Cl2 0.0337(7) 0.0207(7) 0.0217(6) -0.0010(6) 0.0043(5) 0.0037(6)
Cl3 0.0309(8) 0.0504(9) 0.0507(9) 0.0134(8) 0.0104(7) 0.0059(7)
O3 0.0197(18) 0.021(2) 0.0282(19) -0.0019(16) 0.0002(15) 0.0039(16)
O5 0.026(2) 0.0205(19) 0.0206(19) 0.0019(15) 0.0036(15) 0.0022(16)
N2 0.032(2) 0.013(2) 0.014(2) 0.0001(17) 0.0055(19) -0.0052(19)
C6 0.023(3) 0.019(3) 0.023(3) 0.002(2) 0.002(2) 0.003(2)
C7 0.024(3) 0.023(3) 0.018(3) 0.001(2) 0.002(2) -0.003(2)
C8 0.023(3) 0.023(3) 0.027(3) 0.004(3) 0.000(2) 0.002(3)
C9 0.028(3) 0.024(3) 0.022(3) 0.000(2) 0.004(2) 0.001(2)
C10 0.027(3) 0.027(3) 0.027(3) -0.005(2) 0.002(2) -0.012(2)
O4 0.0284(19) 0.0128(17) 0.0201(18) -0.0041(16) 0.0062(15) 0.0035(16)
O6 0.027(2) 0.0091(17) 0.0251(19) 0.0003(15) 0.0054(16) -0.0020(15)
N3 0.030(3) 0.017(2) 0.023(2) -0.0020(19) 0.008(2) -0.007(2)
C11 0.030(3) 0.018(3) 0.029(3) -0.001(2) 0.002(3) 0.007(2)
C12 0.029(3) 0.023(3) 0.027(3) -0.003(2) 0.008(2) 0.003(2)
C13 0.040(3) 0.009(3) 0.029(3) -0.002(2) 0.009(2) -0.001(2)
C14 0.037(3) 0.013(3) 0.026(3) 0.001(2) 0.007(2) -0.002(2)
C15 0.040(3) 0.032(3) 0.015(3) -0.006(2) 0.003(2) -0.002(3)
O1 0.025(2) 0.0233(19) 0.0230(19) 0.0050(16) -0.0021(16) -0.0087(15)
O2 0.030(2) 0.036(2) 0.028(2) 0.0034(17) -0.0084(18) -0.0063(18)
N1 0.033(2) 0.013(2) 0.028(2) 0.0015(18) 0.005(2) -0.0016(19)
O1' 0.025(2) 0.0233(19) 0.0230(19) 0.0050(16) -0.0021(16) -0.0087(15)
O2' 0.030(2) 0.036(2) 0.028(2) 0.0034(17) -0.0084(18) -0.0063(18)
N1' 0.033(2) 0.013(2) 0.028(2) 0.0015(18) 0.005(2) -0.0016(19)

loop_
_atom_type_symbol
_atom_type_description
_atom_type_scat_dispersion_real
_atom_type_scat_dispersion_imag
_atom_type_scat_source
C C 0.0181 0.0091 'International Tables Vol C Tables 4.2.6.8 and 6.1.1.4'
H H 0.0000 0.0000 'International Tables Vol C Tables 4.2.6.8 and 6.1.1.4'
N N 0.0311 0.0180 'International Tables Vol C Tables 4.2.6.8 and 6.1.1.4'
O O 0.0492 0.0322 'International Tables Vol C Tables 4.2.6.8 and 6.1.1.4'
Cl Cl 0.3639 0.7018 'International Tables Vol C Tables 4.2.6.8 and 6.1.1.4'
Co Co -2.3653 3.6143 'International Tables Vol C Tables 4.2.6.8 and 6.1.1.4'
Cu Cu -1.9646 0.5888 'International Tables Vol C Tables 4.2.6.8 and 6.1.1.4'
Zn Zn -1.5491 0.6778 'International Tables Vol C Tables 4.2.6.8 and 6.1.1.4'

loop_
_geom_angle_atom_site_label_1
_geom_angle_atom_site_label_2
_geom_angle_atom_site_label_3
_geom_angle
O2 Cu O3 90.07(14)
O2 Cu O1 171.99(14)
O3 Cu O1 96.94(13)
O2 Cu N1 85.98(15)
O3 Cu N1 175.04(14)
O1 Cu N1 86.81(14)
O2 Cu O4 101.43(13)
O3 Cu O4 71.05(12)
O1 Cu O4 84.60(12)
N1 Cu O4 112.67(14)
O3 Co O4 83.16(13)
O3 Co O5 95.01(13)
O4 Co O5 84.33(13)
O3 Co O6 86.72(13)
O4 Co O6 95.64(13)
O5 Co O6 178.26(14)
O3 Co N2 85.56(14)
O4 Co N2 164.84(14)
O5 Co N2 86.60(14)
O6 Co N2 93.79(14)
O3 Co N3 167.77(15)
O4 Co N3 87.73(15)
O5 Co N3 92.18(14)
O6 Co N3 86.08(14)
N2 Co N3 104.76(16)
O5 Zn1 O1 112.03(13)
O5 Zn1 O7 95.21(18)
O1 Zn1 O7 97.05(19)
O5 Zn1 O1W 89.1(4)
O1 Zn1 O1W 92.1(5)
O7 Zn1 O1W 10.0(5)
O5 Zn1 O4 74.33(12)
O1 Zn1 O4 87.01(12)
O7 Zn1 O4 169.54(18)
O1W Zn1 O4 161.6(4)
O5 Zn1 Cl3 130.30(10)
O1 Zn1 Cl3 115.70(11)
O7 Zn1 Cl3 92.06(16)
O1W Zn1 Cl3 102.1(4)
O4 Zn1 Cl3 94.86(9)
O2 Zn2 O6 115.18(13)
O2 Zn2 Cl2 109.09(11)
O6 Zn2 Cl2 113.83(10)
O2 Zn2 Cl1 106.58(11)
O6 Zn2 Cl1 102.16(9)
Cl2 Zn2 Cl1 109.43(5)
C6 O3 Co 115.5(3)
C6 O3 Cu 131.3(3)
Co O3 Cu 110.39(15)
C8 O5 Co 113.2(3)
C8 O5 Zn1 125.2(3)
Co O5 Zn1 103.37(14)
C10 N2 C7 105.8(3)
C10 N2 C9 108.3(3)
C7 N2 C9 112.3(3)
C10 N2 Co 119.1(3)
C7 N2 Co 105.0(3)
C9 N2 Co 106.5(3)
O3 C6 C7 106.7(4)
O3 C6 H6A 110.4
C7 C6 H6A 110.4
O3 C6 H6B 110.4
C7 C6 H6B 110.4
H6A C6 H6B 108.6
N2 C7 C6 110.6(4)
N2 C7 H7A 109.5
C6 C7 H7A 109.5
N2 C7 H7B 109.5
C6 C7 H7B 109.5
H7A C7 H7B 108.1
O5 C8 C9 108.6(4)
O5 C8 H8A 110.0
C9 C8 H8A 110.0
O5 C8 H8B 110.0
C9 C8 H8B 110.0
H8A C8 H8B 108.4
C8 C9 N2 110.9(4)
C8 C9 H9A 109.5
N2 C9 H9A 109.5
C8 C9 H9B 109.5
N2 C9 H9B 109.5
H9A C9 H9B 108.0
N2 C10 H10A 109.5
N2 C10 H10B 109.5
H10A C10 H10B 109.5
N2 C10 H10C 109.5
H10A C10 H10C 109.5
H10B C10 H10C 109.5
C11 O4 Co 110.9(3)
C11 O4 Zn1 122.4(3)
Co O4 Zn1 95.02(13)
C11 O4 Cu 138.6(3)
Co O4 Cu 95.32(13)
Zn1 O4 Cu 84.68(11)
C13 O6 Co 115.0(3)
C13 O6 Zn2 119.4(3)
Co O6 Zn2 118.37(15)
C15 N3 C14 108.8(4)
C15 N3 C12 108.3(4)
C14 N3 C12 110.6(4)
C15 N3 Co 118.9(3)
C14 N3 Co 105.7(3)
C12 N3 Co 104.4(3)
O4 C11 C12 106.6(4)
O4 C11 H11A 110.4
C12 C11 H11A 110.4
O4 C11 H11B 110.4
C12 C11 H11B 110.4
H11A C11 H11B 108.6
C11 C12 N3 111.8(4)
C11 C12 H12A 109.3
N3 C12 H12A 109.3
C11 C12 H12B 109.3
N3 C12 H12B 109.3
H12A C12 H12B 107.9
O6 C13 C14 108.7(4)
O6 C13 H13A 110.0
C14 C13 H13A 110.0
O6 C13 H13B 110.0
C14 C13 H13B 110.0
H13A C13 H13B 108.3
C13 C14 N3 111.9(4)
C13 C14 H14A 109.2
N3 C14 H14A 109.2
C13 C14 H14B 109.2
N3 C14 H14B 109.2
H14A C14 H14B 107.9
N3 C15 H15A 109.5
N3 C15 H15B 109.5
H15A C15 H15B 109.5
N3 C15 H15C 109.5
H15A C15 H15C 109.5
H15B C15 H15C 109.5
C16 O7 Zn1 123.7(5)
C16 O7 H70 100.3
Zn1 O7 H70 129.1
O7 C16 H16A 109.5
O7 C16 H16B 109.5
H16A C16 H16B 109.5
O7 C16 H16C 109.5
H16A C16 H16C 109.5
H16B C16 H16C 109.5
Zn1 O1W H1W1 77.9
Zn1 O1W H2W1 117.9
H1W1 O1W H2W1 106.5
H1W2 O2W H2W2 104.6
C1 O1 Cu 109.8(4)
C1 O1 Zn1 120.0(8)
Cu O1 Zn1 102.81(14)
C3 O2 Cu 113.9(3)
C3 O2 Zn2 128.2(3)
Cu O2 Zn2 114.20(16)
C2 N1 C4 116.1(4)
C2 N1 C5 111.9(4)
C4 N1 C5 109.4(4)
C2 N1 Cu 101.6(3)
C4 N1 Cu 105.0(3)
C5 N1 Cu 112.4(3)
O1 C1 C2 110.4(7)
O1 C1 H1A 109.6
C2 C1 H1A 109.6
O1 C1 H1B 109.6
C2 C1 H1B 109.6
H1A C1 H1B 108.1
N1 C2 C1 109.0(7)
N1 C2 H2A 109.9
C1 C2 H2A 109.9
N1 C2 H2B 109.9
C1 C2 H2B 109.9
H2A C2 H2B 108.3
O2 C3 C4 108.4(5)
O2 C3 H3A 110.0
C4 C3 H3A 110.0
O2 C3 H3B 110.0
C4 C3 H3B 110.0
H3A C3 H3B 108.4
N1 C4 C3 108.3(5)
N1 C4 H4A 110.0
C3 C4 H4A 110.0
N1 C4 H4B 110.0
C3 C4 H4B 110.0
H4A C4 H4B 108.4
C2' C1' H1'A 109.7
C2' C1' H1'B 109.7
H1'A C1' H1'B 108.2
C1' C2' H2'A 109.3
C1' C2' H2'B 109.3
H2'A C2' H2'B 107.9
C4' C3' H3'A 108.8
C4' C3' H3'B 108.8
H3'A C3' H3'B 107.7
C3' C4' H4'A 110.0
C3' C4' H4'B 110.0
H4'A C4' H4'B 108.3

loop_
_geom_bond_atom_site_label_1
_geom_bond_atom_site_label_2
_geom_bond_distance
Cu O2 1.905(3)
Cu O3 1.940(3)
Cu O1 1.944(3)
Cu N1 1.985(4)
Cu O4 2.335(3)
Cu Zn1 3.0668(13)
Co O3 1.882(3)
Co O4 1.892(3)
Co O5 1.893(3)
Co O6 1.911(3)
Co N2 2.000(4)
Co N3 2.004(4)
Co Zn1 3.0370(13)
Zn1 O5 1.977(3)
Zn1 O1 1.980(3)
Zn1 O7 2.157(6)
Zn1 O1W 2.174(17)
Zn1 O4 2.216(3)
Zn1 Cl3 2.2667(16)
Zn2 O2 1.944(3)
Zn2 O6 1.973(3)
Zn2 Cl2 2.2556(15)
Zn2 Cl1 2.3249(14)
O3 C6 1.402(5)
O5 C8 1.423(5)
N2 C10 1.484(5)
N2 C7 1.490(5)
N2 C9 1.505(5)
C6 C7 1.497(6)
C6 H6A 0.9900
C6 H6B 0.9900
C7 H7A 0.9900
C7 H7B 0.9900
C8 C9 1.494(6)
C8 H8A 0.9900
C8 H8B 0.9900
C9 H9A 0.9900
C9 H9B 0.9900
C10 H10A 0.9800
C10 H10B 0.9800
C10 H10C 0.9800
O4 C11 1.423(5)
O6 C13 1.438(5)
N3 C15 1.476(6)
N3 C14 1.504(5)
N3 C12 1.512(6)
C11 C12 1.503(6)
C11 H11A 0.9900
C11 H11B 0.9900
C12 H12A 0.9900
C12 H12B 0.9900
C13 C14 1.493(6)
C13 H13A 0.9900
C13 H13B 0.9900
C14 H14A 0.9900
C14 H14B 0.9900
C15 H15A 0.9800
C15 H15B 0.9800
C15 H15C 0.9800
O7 C16 1.444(9)
O7 H70 0.8407
C16 H16A 0.9800
C16 H16B 0.9800
C16 H16C 0.9800
O1W H1W1 0.8407
O1W H2W1 0.8416
O2W H1W2 0.8408
O2W H2W2 0.8415
O1 C1 1.423(7)
O2 C3 1.412(7)
N1 C2 1.456(7)
N1 C4 1.483(6)
N1 C5 1.490(7)
C1 C2 1.508(12)
C1 H1A 0.9900
C1 H1B 0.9900
C2 H2A 0.9900
C2 H2B 0.9900
C3 C4 1.522(8)
C3 H3A 0.9900
C3 H3B 0.9900
C4 H4A 0.9900
C4 H4B 0.9900
C5 H5A 0.9800
C5 H5B 0.9800
C5 H5C 0.9800
C1' C2' 1.49(2)
C1' H1'A 0.9900
C1' H1'B 0.9900
C2' H2'A 0.9900
C2' H2'B 0.9900
C3' C4' 1.512(16)
C3' H3'A 0.9900
C3' H3'B 0.9900
C4' H4'A 0.9900
C4' H4'B 0.9900
C5' H5'A 0.9800
C5' H5'B 0.9800
C5' H5'C 0.9800

loop_
_geom_hbond_atom_site_label_D
_geom_hbond_atom_site_label_H
_geom_hbond_atom_site_label_A
_geom_hbond_distance_DH
_geom_hbond_distance_HA
_geom_hbond_distance_DA
_geom_hbond_angle_DHA
_geom_hbond_site_symmetry_A
O7 H70 Cl1 0.84 2.28 3.111(6) 169.9 4_576
O1W H2W1 Cl1 0.84 2.26 3.049(17) 156.0 4_576
O1W H1W1 O2W 0.84 2.07 2.84(2) 151.6 .
O2W H2W2 Cl3 0.84 2.50 3.242(13) 147.0 .
O2W H1W2 Cl3 0.84 2.43 3.069(12) 133.2 3_566
C2 H2B Cl3 0.99 2.77 3.705(7) 156.9 2_545
C7 H7B Cl2 0.99 2.77 3.583(5) 139.4 .
C9 H9B Cl2 0.99 2.79 3.491(5) 128.1 4_576
C15 H15B O5 0.98 2.56 3.045(5) 110.6 .

loop_
_geom_torsion_atom_site_label_1
_geom_torsion_atom_site_label_2
_geom_torsion_atom_site_label_3
_geom_torsion_atom_site_label_4
_geom_torsion
C10 N2 C7 C6 -163.5(4)
C9 N2 C7 C6 78.6(5)
Co N2 C7 C6 -36.7(4)
O3 C6 C7 N2 44.6(5)
Co O5 C8 C9 34.7(4)
O5 C8 C9 N2 -41.6(5)
C10 N2 C9 C8 158.1(4)
C7 N2 C9 C8 -85.5(5)
O4 C11 C12 N3 46.3(5)
C15 N3 C12 C11 -155.2(4)
C14 N3 C12 C11 85.7(4)
Co N3 C12 C11 -27.6(4)
Co O6 C13 C14 23.1(5)
O6 C13 C14 N3 -38.5(5)
C15 N3 C14 C13 163.8(4)
C12 N3 C14 C13 -77.4(5)
Co N3 C14 C13 35.1(4)
C4 N1 C2 C1 162.2(7)
C5 N1 C2 C1 -71.2(8)
Cu N1 C2 C1 48.9(8)
O1 C1 C2 N1 -46.4(14)
Cu O2 C3 C4 -25.4(7)
C2 N1 C4 C3 -153.6(5)
C5 N1 C4 C3 78.6(6)
O2 C3 C4 N1 45.1(7)
